data_4507648
loop_
_publ_author_name
'Patra, Ranjan'
'Titi, Hatem M.'
'Goldberg, Israel'

_publ_section_title
;
 Crystal Engineering of Molecular Networks: Tailoring Hydrogen-Bonding
 Self-Assembly of Tin-Tetrapyridylporphyrins with Multidentate Carboxylic
 Acids As Axial Ligands
;
_journal_issue 3
_journal_name_full 'Crystal Growth &amp; Design'
_journal_page_first 1342
_journal_paper_doi 10.1021/cg400007y
_journal_volume 13
_journal_year 2013
_chemical_absolute_configuration unk
_chemical_formula_moiety 'C58 H46 N8 O12 Sn, H2 O'
_chemical_formula_sum 'C58 H48 N8 O13 Sn'
_chemical_formula_weight 1183.75
_chemical_name_systematic
; 
 ? 
;
_space_group_IT_number 4
_symmetry_cell_setting monoclinic
_symmetry_space_group_name_Hall 'P 2yb'
_symmetry_space_group_name_H-M 'P 1 21 1'
_atom_sites_solution_hydrogens geom
_atom_sites_solution_primary direct
_atom_sites_solution_secondary difmap
_audit_creation_method SHELXL-97
_cell_angle_alpha 90.00
_cell_angle_beta 90.9904(18)
_cell_angle_gamma 90.00
_cell_formula_units_Z 2
_cell_length_a 9.4016(2)
_cell_length_b 30.7877(8)
_cell_length_c 11.8342(3)
_cell_measurement_reflns_used 5424
_cell_measurement_temperature 110(2)
_cell_measurement_theta_max 25.01
_cell_measurement_theta_min 1.72
_cell_volume 3424.94(14)
_computing_cell_refinement Denzo
_computing_data_collection 'Collect, Nonius B.V.'
_computing_data_reduction 'Denzo & Scalepack'
_computing_structure_refinement 'SHELXL-97 (Sheldrick, 2008)'
_computing_structure_solution SIR-97
_diffrn_ambient_temperature 110(2)
_diffrn_detector_area_resol_mean 12.8
_diffrn_measured_fraction_theta_full 0.993
_diffrn_measured_fraction_theta_max 0.993
_diffrn_measurement_device_type 'Nonius KappaCCD'
_diffrn_measurement_method '0.5 deg. \f and \w scans'
_diffrn_radiation_monochromator graphite
_diffrn_radiation_source 'fine-focus sealed tube'
_diffrn_radiation_type MoK\a
_diffrn_radiation_wavelength 0.71073
_diffrn_reflns_av_R_equivalents 0.0830
_diffrn_reflns_av_sigmaI/netI 0.1308
_diffrn_reflns_limit_h_max 11
_diffrn_reflns_limit_h_min -11
_diffrn_reflns_limit_k_max 36
_diffrn_reflns_limit_k_min -34
_diffrn_reflns_limit_l_max 14
_diffrn_reflns_limit_l_min -14
_diffrn_reflns_number 16299
_diffrn_reflns_theta_full 25.01
_diffrn_reflns_theta_max 25.01
_diffrn_reflns_theta_min 1.72
_diffrn_standards_number 0
_exptl_absorpt_coefficient_mu 0.431
_exptl_absorpt_correction_T_max 0.9582
_exptl_absorpt_correction_T_min 0.8816
_exptl_absorpt_correction_type multi-scan
_exptl_absorpt_process_details 'Blessing, 1995'
_exptl_crystal_colour red
_exptl_crystal_density_diffrn 1.148
_exptl_crystal_density_method 'not measured'
_exptl_crystal_description needle
_exptl_crystal_F_000 1212
_exptl_crystal_size_max 0.30
_exptl_crystal_size_mid 0.15
_exptl_crystal_size_min 0.10
_platon_squeeze_details
;
;
_refine_diff_density_max 0.758
_refine_diff_density_min -0.536
_refine_diff_density_rms 0.095
_refine_ls_abs_structure_details 'Flack H D (1983), Acta Cryst. A39, 876-881'
_refine_ls_abs_structure_Flack 0.00
_refine_ls_extinction_method none
_refine_ls_goodness_of_fit_ref 0.937
_refine_ls_hydrogen_treatment constr
_refine_ls_matrix_type full
_refine_ls_number_parameters 721
_refine_ls_number_reflns 10510
_refine_ls_number_restraints 1
_refine_ls_restrained_S_all 0.937
_refine_ls_R_factor_all 0.1192
_refine_ls_R_factor_gt 0.0704
_refine_ls_shift/su_max 0.040
_refine_ls_shift/su_mean 0.010
_refine_ls_structure_factor_coef Fsqd
_refine_ls_weighting_details 'calc w=1/[\s^2^(Fo^2^)+(0.0873P)^2^+0.0000P] where P=(Fo^2^+2Fc^2^)/3'
_refine_ls_weighting_scheme calc
_refine_ls_wR_factor_gt 0.1483
_refine_ls_wR_factor_ref 0.1651
_reflns_number_gt 6298
_reflns_number_total 10510
_reflns_threshold_expression >2sigma(I)
_cod_data_source_file cg400007y_si_001.cif
_cod_data_source_block 4
_cod_original_sg_symbol_H-M 'P 21'
_cod_database_code 4507648

loop_
_symmetry_equiv_pos_as_xyz
'x, y, z'
'-x, y+1/2, -z'

loop_
_atom_site_label
_atom_site_type_symbol
_atom_site_fract_x
_atom_site_fract_y
_atom_site_fract_z
_atom_site_U_iso_or_equiv
_atom_site_adp_type
_atom_site_occupancy
_atom_site_symmetry_multiplicity
_atom_site_calc_flag
_atom_site_refinement_flags
C1 C 0.3051(13) 0.2050(3) 0.2049(10) 0.039(3) Uani 1 1 d .
C2 C 0.3496(9) 0.1763(3) 0.1109(8) 0.043(2) Uani 1 1 d .
H2 H 0.3410 0.1456 0.1124 0.052 Uiso 1 1 calc R
C3 C 0.4017(14) 0.1977(3) 0.0261(8) 0.042(4) Uani 1 1 d .
H3 H 0.4408 0.1855 -0.0403 0.050 Uiso 1 1 calc R
C4 C 0.3888(10) 0.2448(4) 0.0522(7) 0.039(3) Uani 1 1 d .
C5 C 0.4310(10) 0.2799(4) -0.0089(8) 0.029(3) Uani 1 1 d .
C6 C 0.3997(10) 0.3236(4) 0.0107(9) 0.044(3) Uani 1 1 d .
C7 C 0.4444(10) 0.3606(3) -0.0575(7) 0.036(2) Uani 1 1 d .
H7 H 0.4930 0.3593 -0.1272 0.043 Uiso 1 1 calc R
C8 C 0.4038(9) 0.3971(3) -0.0032(8) 0.027(2) Uani 1 1 d .
H8 H 0.4132 0.4260 -0.0305 0.032 Uiso 1 1 calc R
C9 C 0.3441(8) 0.3847(3) 0.1026(7) 0.027(2) Uani 1 1 d .
C10 C 0.3053(11) 0.4139(3) 0.1829(8) 0.032(3) Uani 1 1 d .
C11 C 0.2480(10) 0.4043(4) 0.2940(9) 0.031(3) Uani 1 1 d .
C12 C 0.2041(11) 0.4308(3) 0.3744(7) 0.037(3) Uani 1 1 d .
H12 H 0.1994 0.4615 0.3677 0.045 Uiso 1 1 calc R
C13 C 0.1673(10) 0.4084(4) 0.4666(10) 0.050(3) Uani 1 1 d .
H13 H 0.1359 0.4196 0.5366 0.060 Uiso 1 1 calc R
C14 C 0.1846(8) 0.3666(3) 0.4382(7) 0.027(2) Uani 1 1 d .
C15 C 0.1491(11) 0.3296(3) 0.5120(8) 0.032(3) Uani 1 1 d .
C16 C 0.1536(13) 0.2864(3) 0.4859(7) 0.044(3) Uani 1 1 d .
C17 C 0.1211(9) 0.2506(4) 0.5564(8) 0.046(3) Uani 1 1 d .
H17 H 0.0863 0.2527 0.6310 0.056 Uiso 1 1 calc R
C18 C 0.1489(11) 0.2100(3) 0.4976(9) 0.042(3) Uani 1 1 d .
H18 H 0.1255 0.1814 0.5217 0.050 Uiso 1 1 calc R
C19 C 0.2200(11) 0.2222(3) 0.3944(7) 0.039(3) Uani 1 1 d .
C20 C 0.2594(14) 0.1953(4) 0.3107(9) 0.047(4) Uani 1 1 d .
N21 N 0.3314(8) 0.2477(2) 0.1648(5) 0.0339(19) Uani 1 1 d .
N22 N 0.3440(7) 0.3423(3) 0.1059(6) 0.0282(18) Uani 1 1 d .
N23 N 0.2312(7) 0.3614(3) 0.3338(6) 0.0306(18) Uani 1 1 d .
N24 N 0.2174(8) 0.2688(2) 0.3871(6) 0.036(2) Uani 1 1 d .
C25 C 0.4939(11) 0.2694(3) -0.1226(7) 0.035(3) Uani 1 1 d .
C26 C 0.4158(12) 0.2577(4) -0.2155(8) 0.072(4) Uani 1 1 d .
H26 H 0.3159 0.2533 -0.2140 0.087 Uiso 1 1 calc R
C27 C 0.4946(15) 0.2528(5) -0.3127(10) 0.076(5) Uani 1 1 d .
H27 H 0.4399 0.2507 -0.3807 0.091 Uiso 1 1 calc R
N28 N 0.6274(8) 0.2507(3) -0.3249(6) 0.042(2) Uani 1 1 d .
C29 C 0.7024(10) 0.2632(3) -0.2358(8) 0.047(3) Uani 1 1 d .
H29 H 0.8026 0.2663 -0.2411 0.057 Uiso 1 1 calc R
C30 C 0.6359(11) 0.2721(3) -0.1326(7) 0.051(3) Uani 1 1 d .
H30 H 0.6925 0.2802 -0.0687 0.061 Uiso 1 1 calc R
C31 C 0.3187(11) 0.4614(3) 0.1604(7) 0.043(3) Uani 1 1 d .
C32 C 0.2114(13) 0.4827(4) 0.0906(9) 0.064(3) Uani 1 1 d .
H32 H 0.1282 0.4679 0.0650 0.077 Uiso 1 1 calc R
C33 C 0.2370(15) 0.5262(4) 0.0631(11) 0.090(4) Uani 1 1 d .
H33 H 0.1760 0.5381 0.0062 0.107 Uiso 1 1 calc R
N34 N 0.3316(11) 0.5525(3) 0.1041(8) 0.073(3) Uani 1 1 d .
C35 C 0.4352(17) 0.5281(5) 0.1582(15) 0.098(8) Uani 1 1 d .
H35 H 0.5257 0.5414 0.1687 0.119 Uiso 1 1 calc R
C36 C 0.4207(13) 0.4878(3) 0.1970(11) 0.080(4) Uani 1 1 d .
H36 H 0.4860 0.4776 0.2531 0.095 Uiso 1 1 calc R
C37 C 0.0692(10) 0.3394(3) 0.6198(6) 0.039(2) Uani 1 1 d .
C38 C 0.1554(10) 0.3445(4) 0.7192(7) 0.050(3) Uani 1 1 d .
H38 H 0.2550 0.3393 0.7179 0.060 Uiso 1 1 calc R
C39 C 0.0873(11) 0.3576(5) 0.8209(7) 0.045(6) Uani 1 1 d .
H39 H 0.1432 0.3671 0.8838 0.054 Uiso 1 1 calc R
N40 N -0.0447(12) 0.3566(3) 0.8276(6) 0.043(3) Uani 1 1 d .
C41 C -0.1312(12) 0.3557(3) 0.7321(7) 0.052(3) Uani 1 1 d .
H41 H -0.2294 0.3627 0.7372 0.062 Uiso 1 1 calc R
C42 C -0.0726(11) 0.3444(3) 0.6257(7) 0.055(3) Uani 1 1 d .
H42 H -0.1321 0.3404 0.5609 0.066 Uiso 1 1 calc R
C43 C 0.2481(11) 0.1482(4) 0.3384(8) 0.047(3) Uani 1 1 d .
C44 C 0.1502(14) 0.1241(4) 0.2810(10) 0.062(4) Uani 1 1 d .
H44 H 0.0946 0.1377 0.2234 0.076 Uiso 1 1 calc R
C45 C 0.1264(14) 0.0777(3) 0.3044(10) 0.054(4) Uani 1 1 d .
H45 H 0.0574 0.0604 0.2660 0.065 Uiso 1 1 calc R
N46 N 0.2170(9) 0.0624(3) 0.3892(6) 0.049(2) Uani 1 1 d .
C47 C 0.3070(12) 0.0860(4) 0.4417(8) 0.054(3) Uani 1 1 d .
H47 H 0.3636 0.0739 0.5010 0.065 Uiso 1 1 calc R
C48 C 0.3227(11) 0.1283(3) 0.4138(8) 0.053(3) Uani 1 1 d .
H48 H 0.3942 0.1444 0.4530 0.064 Uiso 1 1 calc R
Sn49 Sn 0.28157(6) 0.30439(3) 0.24768(4) 0.03423(18) Uani 1 1 d .
O50 O 0.0710(6) 0.2996(3) 0.1979(4) 0.0412(16) Uani 1 1 d .
O51 O 0.0805(7) 0.2751(2) 0.0217(5) 0.0471(18) Uani 1 1 d .
C52 C 0.0226(10) 0.2758(3) 0.1118(8) 0.039(2) Uani 1 1 d .
C53 C -0.1120(11) 0.2511(4) 0.1382(6) 0.047(3) Uani 1 1 d .
H53 H -0.1939 0.2673 0.1033 0.056 Uiso 1 1 calc R
C54 C -0.0996(18) 0.2051(4) 0.0743(12) 0.059(5) Uani 1 1 d .
H54A H -0.0899 0.2095 -0.0081 0.072 Uiso 1 1 calc R
H54B H -0.0161 0.1887 0.1031 0.072 Uiso 1 1 calc R
C55 C -0.2372(12) 0.1810(4) 0.0998(8) 0.056(3) Uani 1 1 d .
H55 H -0.3166 0.1979 0.0635 0.067 Uiso 1 1 calc R
C56 C -0.2713(11) 0.1778(4) 0.2314(8) 0.048(3) Uani 1 1 d .
H56A H -0.3632 0.1628 0.2414 0.058 Uiso 1 1 calc R
H56B H -0.1962 0.1607 0.2706 0.058 Uiso 1 1 calc R
C57 C -0.2782(11) 0.2218(3) 0.2816(8) 0.049(3) Uani 1 1 d .
H57 H -0.3588 0.2385 0.2467 0.059 Uiso 1 1 calc R
C58 C -0.1417(11) 0.2459(4) 0.2678(7) 0.052(3) Uani 1 1 d .
H58A H -0.0628 0.2298 0.3050 0.063 Uiso 1 1 calc R
H58B H -0.1485 0.2749 0.3036 0.063 Uiso 1 1 calc R
C59 C -0.3073(16) 0.2124(6) 0.3999(15) 0.079(6) Uani 1 1 d .
O60 O -0.2657(7) 0.2503(2) 0.4700(5) 0.062(2) Uani 1 1 d .
H60 H -0.3010 0.2506 0.5357 0.093 Uiso 1 1 d R
O61 O -0.3996(11) 0.1927(3) 0.4391(7) 0.095(3) Uani 1 1 d .
C62 C -0.2344(15) 0.1369(4) 0.0427(9) 0.057(3) Uani 1 1 d .
O63 O -0.3423(9) 0.1285(3) -0.0269(7) 0.084(3) Uani 1 1 d .
H63 H -0.3385 0.1028 -0.0535 0.126 Uiso 1 1 d R
O64 O -0.1355(10) 0.1099(3) 0.0618(8) 0.095(3) Uani 1 1 d .
O65 O 0.4934(5) 0.3076(3) 0.2959(4) 0.0412(14) Uani 1 1 d .
O66 O 0.4879(7) 0.3334(2) 0.4718(5) 0.0536(19) Uani 1 1 d .
C67 C 0.5444(10) 0.3307(3) 0.3827(7) 0.049(3) Uani 1 1 d .
C68 C 0.6795(10) 0.3563(3) 0.3619(8) 0.046(3) Uani 1 1 d .
H68 H 0.7613 0.3403 0.3975 0.055 Uiso 1 1 calc R
C69 C 0.6695(11) 0.3971(3) 0.4130(8) 0.034(3) Uani 1 1 d .
H69A H 0.6595 0.3932 0.4955 0.041 Uiso 1 1 calc R
H69B H 0.5828 0.4119 0.3840 0.041 Uiso 1 1 calc R
C70 C 0.8046(9) 0.4272(3) 0.3901(7) 0.043(3) Uani 1 1 d .
H70 H 0.8904 0.4139 0.4275 0.052 Uiso 1 1 calc R
C71 C 0.8315(11) 0.4323(3) 0.2670(6) 0.043(3) Uani 1 1 d .
H71A H 0.9207 0.4487 0.2557 0.052 Uiso 1 1 calc R
H71B H 0.7523 0.4484 0.2302 0.052 Uiso 1 1 calc R
C72 C 0.8436(11) 0.3857(4) 0.2142(7) 0.047(3) Uani 1 1 d .
H72 H 0.9228 0.3700 0.2543 0.056 Uiso 1 1 calc R
C73 C 0.7071(11) 0.3609(3) 0.2337(6) 0.042(3) Uani 1 1 d .
H73A H 0.7138 0.3318 0.1990 0.050 Uiso 1 1 calc R
H73B H 0.6265 0.3765 0.1970 0.050 Uiso 1 1 calc R
C74 C 0.8841(10) 0.3906(3) 0.0866(7) 0.036(2) Uani 1 1 d .
O75 O 0.8404(7) 0.3576(2) 0.0297(5) 0.061(2) Uani 1 1 d .
H75 H 0.8707 0.3592 -0.0366 0.091 Uiso 1 1 d R
O76 O 0.9481(16) 0.4196(4) 0.0515(7) 0.092(7) Uani 1 1 d .
C77 C 0.7810(13) 0.4741(5) 0.4400(9) 0.064(3) Uani 1 1 d .
O78 O 0.8447(8) 0.4794(2) 0.5334(5) 0.071(2) Uani 1 1 d .
H78 H 0.8264 0.5049 0.5568 0.106 Uiso 1 1 d R
O79 O 0.6969(10) 0.5000(2) 0.3965(7) 0.080(2) Uani 1 1 d .
O80 O 0.5200(8) 0.3716(3) 0.6803(5) 0.059(2) Uani 1 1 d .
H80A H 0.5075 0.3596 0.6149 0.089 Uiso 1 1 d R
H80B H 0.4936 0.3989 0.6656 0.089 Uiso 1 1 d R

loop_
_atom_site_aniso_label
_atom_site_aniso_U_11
_atom_site_aniso_U_22
_atom_site_aniso_U_33
_atom_site_aniso_U_23
_atom_site_aniso_U_13
_atom_site_aniso_U_12
C1 0.057(8) 0.021(6) 0.048(7) -0.013(5) -0.017(5) 0.014(5)
C2 0.045(6) 0.031(6) 0.052(6) -0.008(5) 0.001(5) 0.011(5)
C3 0.068(11) 0.027(6) 0.031(5) -0.011(5) -0.003(6) 0.017(6)
C4 0.057(7) 0.042(7) 0.019(5) -0.017(5) 0.013(4) 0.003(6)
C5 0.040(7) 0.031(7) 0.015(5) 0.017(5) 0.010(4) 0.019(5)
C6 0.031(5) 0.054(8) 0.046(6) 0.005(5) 0.001(4) 0.010(4)
C7 0.066(7) 0.022(6) 0.020(5) 0.007(4) 0.016(4) 0.011(5)
C8 0.015(5) 0.023(6) 0.043(6) -0.006(5) 0.005(4) 0.003(4)
C9 0.011(5) 0.048(7) 0.023(5) -0.008(5) 0.012(4) -0.005(5)
C10 0.042(7) 0.034(7) 0.022(5) 0.007(5) 0.005(5) 0.015(5)
C11 0.030(6) 0.040(9) 0.023(5) 0.002(5) 0.014(4) 0.007(5)
C12 0.038(9) 0.034(6) 0.038(6) 0.016(5) 0.010(6) -0.015(6)
C13 0.041(6) 0.053(8) 0.057(8) -0.016(6) 0.010(5) -0.009(5)
C14 0.020(5) 0.029(6) 0.033(5) 0.007(5) -0.009(4) -0.002(4)
C15 0.049(7) 0.030(6) 0.028(6) -0.011(5) -0.007(5) -0.003(5)
C16 0.070(8) 0.030(6) 0.033(4) 0.000(4) 0.005(4) 0.008(5)
C17 0.030(6) 0.077(9) 0.031(5) 0.033(6) -0.003(4) -0.027(6)
C18 0.050(8) 0.040(6) 0.036(6) 0.018(5) 0.014(5) -0.009(5)
C19 0.087(8) 0.018(6) 0.012(5) 0.006(4) 0.005(5) -0.001(5)
C20 0.089(10) 0.027(7) 0.026(7) -0.002(6) 0.030(6) 0.004(6)
N21 0.077(6) 0.014(5) 0.011(4) -0.004(3) 0.007(3) 0.000(4)
N22 0.031(5) 0.037(5) 0.018(4) -0.003(4) 0.012(3) -0.001(4)
N23 0.031(4) 0.028(5) 0.033(5) 0.001(4) 0.022(3) -0.006(4)
N24 0.077(6) 0.008(4) 0.025(4) 0.006(4) 0.020(4) 0.008(4)
C25 0.029(6) 0.048(7) 0.026(5) -0.015(5) -0.013(4) 0.025(5)
C26 0.067(8) 0.110(11) 0.041(6) -0.016(7) 0.023(6) -0.015(7)
C27 0.087(11) 0.093(12) 0.047(7) -0.026(7) 0.026(7) -0.027(9)
N28 0.029(5) 0.064(6) 0.033(4) -0.004(4) 0.008(4) 0.002(5)
C29 0.036(6) 0.054(7) 0.052(6) 0.004(5) -0.007(5) 0.005(5)
C30 0.070(8) 0.065(8) 0.018(5) -0.001(5) -0.003(5) 0.016(6)
C31 0.070(8) 0.032(7) 0.028(5) -0.001(5) 0.012(5) 0.019(6)
C32 0.080(9) 0.037(7) 0.075(8) 0.020(6) 0.011(6) 0.008(6)
C33 0.133(13) 0.030(8) 0.104(10) 0.005(7) -0.067(9) 0.020(8)
N34 0.066(7) 0.071(8) 0.081(7) -0.016(6) -0.011(5) 0.013(6)
C35 0.082(13) 0.059(10) 0.153(19) 0.022(12) -0.034(13) -0.031(9)
C36 0.084(9) 0.025(6) 0.138(11) 0.006(7) -0.061(8) -0.024(6)
C37 0.058(7) 0.032(5) 0.027(4) 0.010(3) 0.015(4) -0.013(4)
C38 0.049(7) 0.069(8) 0.034(5) -0.009(5) 0.007(5) -0.012(6)
C39 0.031(6) 0.066(19) 0.038(5) 0.005(7) 0.010(4) -0.017(8)
N40 0.047(10) 0.042(5) 0.039(4) -0.006(4) 0.008(5) -0.004(5)
C41 0.073(8) 0.047(7) 0.035(6) 0.005(5) 0.007(5) 0.010(6)
C42 0.060(8) 0.066(8) 0.039(5) 0.015(5) 0.017(5) 0.017(6)
C43 0.041(7) 0.071(9) 0.037(5) -0.003(6) -0.012(4) -0.021(6)
C44 0.055(11) 0.079(11) 0.041(7) 0.007(7) 0.015(7) 0.024(8)
C45 0.081(10) 0.028(7) 0.055(8) -0.011(6) 0.028(8) -0.031(6)
N46 0.074(7) 0.025(5) 0.047(5) 0.004(4) -0.009(4) 0.003(5)
C47 0.073(8) 0.045(8) 0.042(6) 0.017(5) -0.027(5) -0.010(6)
C48 0.071(8) 0.037(7) 0.051(6) -0.005(6) -0.010(6) 0.001(6)
Sn49 0.0597(4) 0.0228(3) 0.0206(2) 0.0022(3) 0.0117(2) 0.0031(5)
O50 0.070(4) 0.024(4) 0.030(3) 0.015(4) 0.017(2) 0.012(5)
O51 0.078(5) 0.042(4) 0.022(3) -0.007(3) 0.024(3) 0.000(3)
C52 0.039(6) 0.029(6) 0.048(6) -0.009(5) 0.000(5) -0.002(5)
C53 0.075(8) 0.053(8) 0.012(4) 0.007(5) 0.002(4) 0.002(6)
C54 0.064(16) 0.043(8) 0.069(9) -0.019(7) 0.017(10) -0.001(9)
C55 0.098(9) 0.030(7) 0.041(6) -0.010(5) -0.002(5) 0.006(6)
C56 0.042(6) 0.042(7) 0.061(7) -0.002(6) 0.022(5) -0.004(6)
C57 0.072(8) 0.028(7) 0.049(6) -0.007(5) 0.039(6) -0.011(6)
C58 0.074(8) 0.059(8) 0.025(5) -0.022(5) 0.000(5) -0.021(7)
C59 0.064(11) 0.096(17) 0.077(13) -0.024(12) 0.010(9) -0.024(11)
O60 0.096(6) 0.073(6) 0.018(3) -0.011(4) 0.021(3) -0.028(5)
O61 0.162(9) 0.062(7) 0.062(5) -0.018(5) 0.035(6) -0.056(6)
C62 0.093(10) 0.025(7) 0.054(7) -0.015(6) 0.038(7) -0.010(6)
O63 0.118(8) 0.048(6) 0.084(6) -0.020(5) -0.023(5) -0.004(5)
O64 0.094(7) 0.073(7) 0.116(7) -0.025(6) -0.025(5) 0.004(6)
O65 0.066(4) 0.028(4) 0.030(3) -0.007(4) 0.014(2) 0.003(5)
O66 0.070(5) 0.065(5) 0.026(3) 0.002(3) 0.007(3) 0.001(4)
C67 0.063(7) 0.040(6) 0.044(4) -0.004(4) 0.012(4) 0.014(5)
C68 0.052(7) 0.018(6) 0.067(7) -0.011(5) 0.006(5) -0.013(5)
C69 0.047(7) 0.044(7) 0.011(5) 0.006(5) 0.011(4) 0.002(6)
C70 0.028(6) 0.052(7) 0.051(6) -0.018(5) 0.018(4) -0.020(5)
C71 0.050(7) 0.042(7) 0.038(6) -0.009(5) -0.005(5) -0.008(6)
C72 0.055(7) 0.052(8) 0.031(5) -0.009(5) -0.023(5) -0.015(6)
C73 0.075(8) 0.024(6) 0.026(6) -0.012(4) 0.008(5) -0.005(6)
C74 0.050(6) 0.024(6) 0.034(4) -0.006(4) 0.011(4) -0.006(5)
O75 0.077(5) 0.057(5) 0.050(4) 0.007(4) 0.021(4) -0.023(4)
O76 0.124(16) 0.094(11) 0.059(6) -0.010(6) 0.014(8) -0.058(12)
C77 0.079(9) 0.070(10) 0.043(7) 0.010(7) 0.006(6) -0.008(7)
O78 0.127(7) 0.043(5) 0.042(4) -0.019(4) 0.002(4) 0.017(4)
O79 0.126(8) 0.029(5) 0.083(6) -0.032(4) -0.020(5) 0.009(5)
O80 0.071(6) 0.087(6) 0.020(3) -0.007(4) 0.000(3) -0.020(5)

loop_
_atom_type_symbol
_atom_type_description
_atom_type_scat_dispersion_real
_atom_type_scat_dispersion_imag
_atom_type_scat_source
C C 0.0033 0.0016 'International Tables Vol C Tables 4.2.6.8 and 6.1.1.4'
H H 0.0000 0.0000 'International Tables Vol C Tables 4.2.6.8 and 6.1.1.4'
N N 0.0061 0.0033 'International Tables Vol C Tables 4.2.6.8 and 6.1.1.4'
O O 0.0106 0.0060 'International Tables Vol C Tables 4.2.6.8 and 6.1.1.4'
Sn Sn -0.6537 1.4246 'International Tables Vol C Tables 4.2.6.8 and 6.1.1.4'

loop_
_geom_angle_atom_site_label_1
_geom_angle_atom_site_label_2
_geom_angle_atom_site_label_3
_geom_angle
C20 C1 N21 124.6(9)
C20 C1 C2 130.9(9)
N21 C1 C2 104.3(9)
C3 C2 C1 113.0(9)
C3 C2 H2 123.5
C1 C2 H2 123.5
C2 C3 C4 107.4(8)
C2 C3 H3 126.3
C4 C3 H3 126.3
C5 C4 N21 123.8(9)
C5 C4 C3 129.5(9)
N21 C4 C3 106.5(9)
C4 C5 C6 127.6(9)
C4 C5 C25 115.2(9)
C6 C5 C25 116.0(9)
N22 C6 C5 128.5(9)
N22 C6 C7 104.1(9)
C5 C6 C7 126.5(9)
C8 C7 C6 107.4(8)
C8 C7 H7 126.3
C6 C7 H7 126.3
C7 C8 C9 108.2(9)
C7 C8 H8 125.9
C9 C8 H8 125.9
N22 C9 C10 129.7(9)
N22 C9 C8 107.0(8)
C10 C9 C8 123.2(10)
C9 C10 C11 127.1(9)
C9 C10 C31 119.8(9)
C11 C10 C31 113.1(8)
C12 C11 N23 107.4(8)
C12 C11 C10 130.3(10)
N23 C11 C10 122.3(9)
C11 C12 C13 110.8(10)
C11 C12 H12 124.6
C13 C12 H12 124.6
C14 C13 C12 104.9(10)
C14 C13 H13 127.6
C12 C13 H13 127.6
N23 C14 C13 113.0(9)
N23 C14 C15 122.6(9)
C13 C14 C15 124.3(9)
C16 C15 C14 127.6(10)
C16 C15 C37 113.7(10)
C14 C15 C37 117.4(8)
C15 C16 C17 128.1(10)
C15 C16 N24 124.6(10)
C17 C16 N24 106.4(9)
C16 C17 C18 110.2(8)
C16 C17 H17 124.9
C18 C17 H17 124.9
C17 C18 C19 105.5(8)
C17 C18 H18 127.3
C19 C18 H18 127.3
C20 C19 N24 125.1(9)
C20 C19 C18 126.4(10)
N24 C19 C18 107.6(8)
C19 C20 C1 129.4(10)
C19 C20 C43 114.6(9)
C1 C20 C43 116.1(9)
C1 N21 C4 108.7(8)
C1 N21 Sn49 125.7(6)
C4 N21 Sn49 125.5(6)
C9 N22 C6 113.1(8)
C9 N22 Sn49 124.7(6)
C6 N22 Sn49 122.0(7)
C14 N23 C11 103.8(8)
C14 N23 Sn49 129.5(7)
C11 N23 Sn49 126.6(6)
C16 N24 C19 109.6(7)
C16 N24 Sn49 125.5(6)
C19 N24 Sn49 124.7(6)
C30 C25 C26 117.9(8)
C30 C25 C5 117.9(8)
C26 C25 C5 124.1(9)
C25 C26 C27 114.3(11)
C25 C26 H26 122.9
C27 C26 H26 122.9
N28 C27 C26 130.1(13)
N28 C27 H27 114.9
C26 C27 H27 114.9
C27 N28 C29 114.3(9)
N28 C29 C30 120.8(9)
N28 C29 H29 119.6
C30 C29 H29 119.6
C25 C30 C29 121.3(9)
C25 C30 H30 119.3
C29 C30 H30 119.3
C36 C31 C32 113.7(10)
C36 C31 C10 127.3(10)
C32 C31 C10 119.0(10)
C33 C32 C31 116.4(12)
C33 C32 H32 121.8
C31 C32 H32 121.8
N34 C33 C32 129.3(11)
N34 C33 H33 115.4
C32 C33 H33 115.4
C33 N34 C35 108.0(11)
C36 C35 N34 126.4(13)
C36 C35 H35 116.8
N34 C35 H35 116.8
C31 C36 C35 122.5(12)
C31 C36 H36 118.8
C35 C36 H36 118.8
C42 C37 C38 119.7(8)
C42 C37 C15 124.7(8)
C38 C37 C15 115.6(8)
C37 C38 C39 117.9(9)
C37 C38 H38 121.0
C39 C38 H38 121.0
N40 C39 C38 120.4(9)
N40 C39 H39 119.8
C38 C39 H39 119.8
C39 N40 C41 121.5(8)
N40 C41 C42 119.7(10)
N40 C41 H41 120.2
C42 C41 H41 120.2
C37 C42 C41 118.2(9)
C37 C42 H42 120.9
C41 C42 H42 120.9
C48 C43 C44 116.5(11)
C48 C43 C20 125.2(10)
C44 C43 C20 118.2(11)
C43 C44 C45 122.7(11)
C43 C44 H44 118.6
C45 C44 H44 118.6
N46 C45 C44 111.8(10)
N46 C45 H45 124.1
C44 C45 H45 124.1
C47 N46 C45 123.8(9)
N46 C47 C48 120.4(9)
N46 C47 H47 119.8
C48 C47 H47 119.8
C43 C48 C47 124.7(11)
C43 C48 H48 117.7
C47 C48 H48 117.7
N21 Sn49 O50 91.6(3)
N21 Sn49 O65 86.9(3)
O50 Sn49 O65 178.5(4)
N21 Sn49 N24 90.2(2)
O50 Sn49 N24 84.2(3)
O65 Sn49 N24 95.6(3)
N21 Sn49 N23 179.2(3)
O50 Sn49 N23 88.6(3)
O65 Sn49 N23 92.9(3)
N24 Sn49 N23 89.1(3)
N21 Sn49 N22 91.2(3)
O50 Sn49 N22 95.2(3)
O65 Sn49 N22 85.0(3)
N24 Sn49 N22 178.5(3)
N23 Sn49 N22 89.5(3)
C52 O50 Sn49 125.0(5)
O51 C52 O50 122.3(8)
O51 C52 C53 124.4(8)
O50 C52 C53 113.2(7)
C52 C53 C58 114.6(8)
C52 C53 C54 106.1(9)
C58 C53 C54 112.6(9)
C52 C53 H53 107.8
C58 C53 H53 107.8
C54 C53 H53 107.8
C55 C54 C53 105.4(10)
C55 C54 H54A 110.6
C53 C54 H54A 110.6
C55 C54 H54B 110.7
C53 C54 H54B 110.7
H54A C54 H54B 108.8
C62 C55 C54 109.0(9)
C62 C55 C56 112.6(9)
C54 C55 C56 114.1(9)
C62 C55 H55 106.9
C54 C55 H55 106.9
C56 C55 H55 106.9
C57 C56 C55 110.2(8)
C57 C56 H56A 109.6
C55 C56 H56A 109.6
C57 C56 H56B 109.6
C55 C56 H56B 109.6
H56A C56 H56B 108.1
C59 C57 C56 102.4(11)
C59 C57 C58 112.2(10)
C56 C57 C58 111.6(8)
C59 C57 H57 110.1
C56 C57 H57 110.1
C58 C57 H57 110.1
C57 C58 C53 109.0(8)
C57 C58 H58A 109.9
C53 C58 H58A 109.9
C57 C58 H58B 109.9
C53 C58 H58B 109.9
H58A C58 H58B 108.3
O61 C59 C57 129.7(15)
O61 C59 O60 112.4(13)
C57 C59 O60 109.3(13)
C59 O60 H60 114.7
O64 C62 O63 122.3(10)
O64 C62 C55 121.9(12)
O63 C62 C55 115.8(12)
C62 O63 H63 112.2
C67 O65 Sn49 124.9(5)
O66 C67 O65 124.1(9)
O66 C67 C68 119.6(9)
O65 C67 C68 116.3(6)
C69 C68 C67 109.5(8)
C69 C68 C73 110.6(8)
C67 C68 C73 111.2(8)
C69 C68 H68 108.5
C67 C68 H68 108.5
C73 C68 H68 108.5
C68 C69 C70 112.8(8)
C68 C69 H69A 109.0
C70 C69 H69A 109.0
C68 C69 H69B 109.0
C70 C69 H69B 109.0
H69A C69 H69B 107.8
C71 C70 C77 107.3(8)
C71 C70 C69 112.0(8)
C77 C70 C69 110.5(7)
C71 C70 H70 109.0
C77 C70 H70 109.0
C69 C70 H70 109.0
C70 C71 C72 107.9(8)
C70 C71 H71A 110.1
C72 C71 H71A 110.1
C70 C71 H71B 110.1
C72 C71 H71B 110.1
H71A C71 H71B 108.4
C73 C72 C71 109.4(8)
C73 C72 C74 114.5(7)
C71 C72 C74 108.4(8)
C73 C72 H72 108.1
C71 C72 H72 108.1
C74 C72 H72 108.1
C72 C73 C68 110.6(7)
C72 C73 H73A 109.5
C68 C73 H73A 109.5
C72 C73 H73B 109.5
C68 C73 H73B 109.5
H73A C73 H73B 108.1
O76 C74 O75 125.9(9)
O76 C74 C72 123.8(9)
O75 C74 C72 110.3(8)
C74 O75 H75 109.3
O79 C77 O78 125.1(12)
O79 C77 C70 122.2(10)
O78 C77 C70 112.3(11)
C77 O78 H78 108.0
H80A O80 H80B 101.0

loop_
_geom_bond_atom_site_label_1
_geom_bond_atom_site_label_2
_geom_bond_distance
C1 C20 1.364(18)
C1 N21 1.421(13)
C1 C2 1.486(12)
C2 C3 1.303(13)
C2 H2 0.9500
C3 C4 1.488(13)
C3 H3 0.9500
C4 C5 1.363(14)
C4 N21 1.449(10)
C5 C6 1.399(12)
C5 C25 1.514(12)
C6 N22 1.376(13)
C6 C7 1.463(13)
C7 C8 1.352(12)
C7 H7 0.9500
C8 C9 1.433(12)
C8 H8 0.9500
C9 N22 1.307(11)
C9 C10 1.363(14)
C10 C11 1.459(15)
C10 C31 1.493(13)
C11 C12 1.324(13)
C11 N23 1.412(13)
C12 C13 1.343(13)
C12 H12 0.9500
C13 C14 1.340(14)
C13 H13 0.9500
C14 N23 1.328(10)
C14 C15 1.477(14)
C15 C16 1.365(11)
C15 C37 1.522(13)
C16 C17 1.419(13)
C16 N24 1.430(12)
C17 C18 1.456(15)
C17 H17 0.9500
C18 C19 1.452(12)
C18 H18 0.9500
C19 C20 1.349(14)
C19 N24 1.437(11)
C20 C43 1.491(15)
N21 Sn49 2.061(7)
N22 Sn49 2.134(7)
N23 Sn49 2.089(8)
N24 Sn49 2.079(7)
C25 C30 1.344(12)
C25 C26 1.360(13)
C26 C27 1.386(14)
C26 H26 0.9500
C27 N28 1.261(13)
C27 H27 0.9500
N28 C29 1.316(11)
C29 C30 1.409(12)
C29 H29 0.9500
C30 H30 0.9500
C31 C36 1.325(13)
C31 C32 1.448(14)
C32 C33 1.400(15)
C32 H32 0.9500
C33 N34 1.291(14)
C33 H33 0.9500
N34 C35 1.378(14)
C35 C36 1.330(15)
C35 H35 0.9500
C36 H36 0.9500
C37 C42 1.345(12)
C37 C38 1.425(12)
C38 C39 1.432(12)
C38 H38 0.9500
C39 N40 1.245(12)
C39 H39 0.9500
N40 C41 1.382(12)
C41 C42 1.426(11)
C41 H41 0.9500
C42 H42 0.9500
C43 C48 1.281(13)
C43 C44 1.355(16)
C44 C45 1.472(15)
C44 H44 0.9500
C45 N46 1.388(14)
C45 H45 0.9500
N46 C47 1.269(12)
C47 C48 1.351(13)
C47 H47 0.9500
C48 H48 0.9500
Sn49 O50 2.061(6)
Sn49 O65 2.065(5)
O50 C52 1.328(11)
O51 C52 1.206(10)
C52 C53 1.513(13)
C53 C58 1.571(11)
C53 C54 1.611(14)
C53 H53 1.0000
C54 C55 1.526(17)
C54 H54A 0.9900
C54 H54B 0.9900
C55 C62 1.517(14)
C55 C56 1.598(12)
C55 H55 1.0000
C56 C57 1.480(14)
C56 H56A 0.9900
C56 H56B 0.9900
C57 C59 1.460(18)
C57 C58 1.495(13)
C57 H57 1.0000
C58 H58A 0.9900
C58 H58B 0.9900
C59 O61 1.163(15)
C59 O60 1.480(17)
O60 H60 0.8510
C62 O64 1.265(13)
C62 O63 1.322(14)
O63 H63 0.8504
O65 C67 1.331(10)
O66 C67 1.191(8)
C67 C68 1.518(12)
C68 C69 1.399(13)
C68 C73 1.551(11)
C68 H68 1.0000
C69 C70 1.599(12)
C69 H69A 0.9900
C69 H69B 0.9900
C70 C71 1.491(11)
C70 C77 1.577(15)
C70 H70 1.0000
C71 C72 1.569(14)
C71 H71A 0.9900
C71 H71B 0.9900
C72 C73 1.514(13)
C72 C74 1.572(12)
C72 H72 1.0000
C73 H73A 0.9900
C73 H73B 0.9900
C74 O76 1.156(11)
C74 O75 1.284(10)
O75 H75 0.8400
C77 O79 1.231(13)
C77 O78 1.259(12)
O78 H78 0.8521
O80 H80A 0.8632
O80 H80B 0.8900

loop_
_geom_hbond_atom_site_label_D
_geom_hbond_atom_site_label_H
_geom_hbond_atom_site_label_A
_geom_hbond_distance_DH
_geom_hbond_distance_HA
_geom_hbond_distance_DA
_geom_hbond_angle_DHA
_geom_hbond_site_symmetry_A
O60 H60 N28 0.85 1.79 2.644(8) 179 1_456
O63 H63 N34 0.85 1.66 2.513(13) 179 2_545
O75 H75 N40 0.84 1.81 2.642(9) 171 1_654
O78 H78 N46 0.85 1.93 2.781(10) 179 2_656
O80 H80A O66 0.86 1.88 2.746(8) 179 .

loop_
_platon_squeeze_void_nr
_platon_squeeze_void_average_x
_platon_squeeze_void_average_y
_platon_squeeze_void_average_z
_platon_squeeze_void_volume
_platon_squeeze_void_count_electrons
_platon_squeeze_void_content
1 0.001 0.059 0.093 570 284 ' '
2 0.020 0.559 0.751 570 283 ' '
